data_1541102
loop_
_publ_author_name
'Pavlyuk, V.V.'
'Bodak, O.I.'
'Pecharskii, V.K.'
'Bruskov, V.A.'

_publ_section_title
;
 Crystal structure of the compound Ce26 Li5 Ge22+x
;
_journal_name_full 'Soviet Physics, Crystallography (= Kristallografiya)'
_journal_page_first 38
_journal_page_last 39
_journal_volume 32
_journal_year 1987
_chemical_formula_sum 'Ce52 Ge44.74 Li10'
_chemical_name_systematic 'Ce52 Li10 Ge44.74'
_space_group_IT_number 129
_symmetry_space_group_name_Hall 'P 4ab 2ab -1ab'
_symmetry_space_group_name_H-M 'P 4/n m m :1'
_cell_angle_alpha 90
_cell_angle_beta 90
_cell_angle_gamma 90
_cell_formula_units_Z 1
_cell_length_a 15.402
_cell_length_b 15.402
_cell_length_c 10.9
_cell_volume 2585.715
_citation_journal_id_ASTM SPHCA6
_cod_data_source_file Pavlyuk_SPHCA6_1987_580.cif
_cod_data_source_block Ce52Ge44.74Li10
_cod_original_cell_volume 2585.716
_cod_original_sg_symbol_Hall '-P 4a 2a (x-1/4,y+1/4,z)'
_cod_database_code 1541102

loop_
_symmetry_equiv_pos_as_xyz
x,y,z
-y+1/2,x+1/2,z
-x,-y,z
y+1/2,-x+1/2,z
x+1/2,-y+1/2,-z
y,x,-z
-x+1/2,y+1/2,-z
-y,-x,-z
-x+1/2,-y+1/2,-z
y,-x,-z
x+1/2,y+1/2,-z
-y,x,-z
-x,y,z
-y+1/2,-x+1/2,z
x,-y,z
y+1/2,x+1/2,z

loop_
_atom_site_label
_atom_site_type_symbol
_atom_site_fract_x
_atom_site_fract_y
_atom_site_fract_z
_atom_site_occupancy
_atom_site_U_iso_or_equiv
Ge6 Ge 0.7882 0.2882 0.4002 1 0.0
Ce4 Ce 0 0.6866 0.3679 1 0.0
Ce1 Ce 0 0 0.2652 1 0.0
Ce3 Ce 0 0.6849 0.9071 1 0.0
Li2 Li 0 0.869 0.351 1 0.0
Li1 Li 0 0 0.5 1 0.0
Ge5 Ge 0 0.8825 0.9851 1 0.0
Ge2 Ge 0 0.5 0.796 1 0.0
Ge3 Ge 0 0.5 0.147 0.37 0.0
Ce5 Ce 0.6385 0.1385 0.3409 1 0.0
Ge8 Ge 0.695 0.195 0.0353 1 0.0
Ce6 Ce 0.6714 0.367 0.1796 1 0.0
Ge1 Ge 0 0.5 0.53 1 0.0
Ge7 Ge 0.8739 0.3739 0.1544 1 0.0
Ce2 Ce 0.3674 0.3674 0.5 1 0.0
Ge4 Ge 0 0.7822 0.683 1 0.0
